data_1511688
loop_
_publ_author_name
'Koester, C.'
'Krebs, B.'
'Jansen, C.'
'Kueper, J.'
'Hammerschmidt, A.'

_publ_section_title
;
 Syntheses, crystal structures, and properties of the novel thioborates K
 Ba4 (B S3)3 and K4 Ba11 (B S3)8 S
;
_journal_name_full 'Zeitschrift fuer Anorganische und Allgemeine Chemie'
_journal_page_first 669
_journal_page_last 674
_journal_paper_doi 10.1002/1521-3749(200104)627:4<669::AID-ZAAC669>3.0.CO;2-5
_journal_volume 627
_journal_year 2001
_chemical_formula_sum 'B8 Ba11 K4 S25'
_chemical_name_systematic 'K4 Ba11 (B S3)8 S'
_space_group_IT_number 167
_symmetry_space_group_name_Hall '-R 3 2"c'
_symmetry_space_group_name_H-M 'R -3 c :H'
_cell_angle_alpha 90
_cell_angle_beta 90
_cell_angle_gamma 120
_cell_formula_units_Z 6
_cell_length_a 18.146
_cell_length_b 18.146
_cell_length_c 25.98
_cell_volume 7408.522
_citation_journal_id_ASTM ZAACAB
_cod_data_source_file boron4-x_347.cif
_cod_data_source_block B8Ba11K4S25
_cod_database_code 1511688

loop_
_symmetry_equiv_pos_as_xyz
x,y,z
-y,x-y,z
-x+y,-x,z
y,x,-z+1/2
-x,-x+y,-z+1/2
x-y,-y,-z+1/2
-x,-y,-z
y,-x+y,-z
x-y,x,-z
-y,-x,z-1/2
x,x-y,z-1/2
-x+y,y,z-1/2
x+2/3,y+1/3,z+1/3
-y+2/3,x-y+1/3,z+1/3
-x+y+2/3,-x+1/3,z+1/3
y+2/3,x+1/3,-z+5/6
-x+2/3,-x+y+1/3,-z+5/6
x-y+2/3,-y+1/3,-z+5/6
-x+2/3,-y+1/3,-z+1/3
y+2/3,-x+y+1/3,-z+1/3
x-y+2/3,x+1/3,-z+1/3
-y+2/3,-x+1/3,z-1/6
x+2/3,x-y+1/3,z-1/6
-x+y+2/3,y+1/3,z-1/6
x+1/3,y+2/3,z+2/3
-y+1/3,x-y+2/3,z+2/3
-x+y+1/3,-x+2/3,z+2/3
y+1/3,x+2/3,-z+7/6
-x+1/3,-x+y+2/3,-z+7/6
x-y+1/3,-y+2/3,-z+7/6
-x+1/3,-y+2/3,-z+2/3
y+1/3,-x+y+2/3,-z+2/3
x-y+1/3,x+2/3,-z+2/3
-y+1/3,-x+2/3,z+1/6
x+1/3,x-y+2/3,z+1/6
-x+y+1/3,y+2/3,z+1/6

loop_
_atom_site_label
_atom_site_type_symbol
_atom_site_fract_x
_atom_site_fract_y
_atom_site_fract_z
_atom_site_occupancy
_atom_site_U_iso_or_equiv
S5 S-2 0 0 0 1 0.0
B2 B+3 0.2324 -0.1336 0.2053 1 0.0
K1 K+1 0.15719 0 0.25 0.298 0.0
S1 S-2 0.1045 0.0928 0.1684 1 0.0
S3 S-2 0.3349 -0.1302 0.2118 1 0.0
B1 B+3 0 0 0.1695 1 0.0
K2 K+1 0.39627 0.07793 -0.00422 0.516 0.0
Ba1 Ba+2 0.14099 -0.00552 0.07279 1 0.0
Ba2 Ba+2 0.15719 0 0.25 0.702 0.0
Ba3 Ba+2 0.39627 0.07793 -0.00422 0.484 0.0
S2 S-2 0.218 -0.08 0.1536 1 0.0
S4 S-2 0.1559 -0.1799 0.2587 1 0.0
